data_9003360
loop_
_publ_author_name
'Hughes, J. M.'
'Ertl, A.'
'Dyar, M. D.'
'Grew, E. S.'
'Wieden-beck M'
'Brandstatter, F.'

_publ_section_title
;Structural and chemical response to varying B content in zoned Fe-bearing
 olenite from Koralpe, Austria Sample: T5
;
_journal_name_full 'American Mineralogist'
_journal_page_first 447
_journal_page_last 454
_journal_volume 89
_journal_year 2004
_chemical_formula_sum 'Al9 B3.354 H6 Na0.9 O31 Si5.646'
_chemical_name_mineral Olenite
_space_group_IT_number 160
_symmetry_space_group_name_Hall 'R 3 -2"'
_symmetry_space_group_name_H-M 'R 3 m :H'
_cell_angle_alpha 90
_cell_angle_beta 90
_cell_angle_gamma 120
_cell_formula_units_Z 3
_cell_length_a 15.9013
_cell_length_b 15.9013
_cell_length_c 7.1213
_cell_volume 1559.392
_exptl_crystal_density_diffrn 3.068
_cod_original_sg_symbol_H-M 'R 3 m'
_cod_original_formula_sum 'Na.9 Al9 Si5.646 B3.354 O31 H6'
_cod_database_code 9003360

loop_
_symmetry_equiv_pos_as_xyz
x,y,z
2/3+x,1/3+y,1/3+z
1/3+x,2/3+y,2/3+z
x,x-y,z
2/3+x,1/3+x-y,1/3+z
1/3+x,2/3+x-y,2/3+z
-y,-x,z
2/3-y,1/3-x,1/3+z
1/3-y,2/3-x,2/3+z
-x+y,y,z
2/3-x+y,1/3+y,1/3+z
1/3-x+y,2/3+y,2/3+z
-y,x-y,z
2/3-y,1/3+x-y,1/3+z
1/3-y,2/3+x-y,2/3+z
-x+y,-x,z
2/3-x+y,1/3-x,1/3+z
1/3-x+y,2/3-x,2/3+z

loop_
_atom_site_label
_atom_site_fract_x
_atom_site_fract_y
_atom_site_fract_z
_atom_site_occupancy
_atom_site_U_iso_or_equiv
_atom_site_type_symbol
_atom_site_attached_hydrogens
Na 0.00000 0.00000 0.25000 0.90000 0.01960 Na 0
AlY 0.12204 0.06102 -0.33702 1.28600 0.00990 Al 0
AlZ 0.29753 0.26084 -0.36206 1.00000 0.00843 Al 0
SiT 0.19190 0.18994 0.02874 0.94100 0.00710 Si 0
BT 0.19190 0.18994 0.02874 0.05900 0.00710 B 0
B 0.10971 0.21943 0.48112 1.00000 0.00970 B 0
O1 0.00000 0.00000 -0.19360 1.00000 0.03250 O 0
O2 0.06093 0.12185 0.51370 1.00000 0.01940 O 0
O3 0.26530 0.13262 -0.46280 1.00000 0.01530 O 0
O4 0.09344 0.18688 0.10020 1.00000 0.01390 O 0
O5 0.18670 0.09335 0.12240 1.00000 0.01390 O 0
O6 0.19643 0.18609 -0.19690 1.00000 0.01150 O 0
O7 0.28616 0.28613 0.10670 1.00000 0.01070 O 0
O8 0.20954 0.27039 0.46720 1.00000 0.01170 O 0
H3 0.26300 0.13200 0.42000 1.00000 0.04000 H 0

loop_
_cod_changelog_entry_id
_cod_changelog_entry_author
_cod_changelog_entry_date
_cod_changelog_entry_text
1
;cod-tools version 3.8.0
Id: cif_guess_AMCSD_atom_types 9581 2023-05-17 12:35:41Z saulius
;
2023-05-23T09:19:24+03:00
;Derived atom types and hydrogen counts
from atom names that follow the AMCSD naming convention
(Wat == water, O-H == hydroxyl).
;
